data_7049790
loop_
_publ_author_name
'Johnson, Alice'
'Mart\'inez-Mart\'inez, Antonio J'
'Macgregor, Stuart A.'
'Weller, Andrew S.'

_publ_section_title
;
 A d<sup>10</sup> Ag(i) amine-borane \s-complex and comparison with a
 d<sup>8</sup> Rh(i) analogue: structures on the \h<sup>1</sup> to
 \h<sup>2</sup>:\h<sup>2</sup> continuum.
;
_journal_issue 26
_journal_name_full 'Dalton transactions (Cambridge, England : 2003)'
_journal_page_first 9776
_journal_page_last 9781
_journal_paper_doi 10.1039/c9dt00971j
_journal_volume 48
_journal_year 2019
_chemical_formula_moiety 'C34 H43 Ag F3 N3 O3 S'
_chemical_formula_sum 'C34 H43 Ag F3 N3 O3 S'
_chemical_formula_weight 738.64
_space_group_crystal_system monoclinic
_space_group_IT_number 4
_space_group_name_Hall 'P 2yb'
_space_group_name_H-M_alt 'P 1 21 1'
_symmetry_space_group_name_Hall 'P 2yb'
_symmetry_space_group_name_H-M 'P 1 21 1'
_atom_sites_solution_hydrogens geom
_atom_sites_solution_primary dual
_audit_creation_date 2019-02-04
_audit_creation_method
;
Olex2 1.2
(compiled 2018.05.29 svn.r3508 for OlexSys, GUI svn.r5506)
;
_audit_update_record
;
2019-02-04 deposited with the CCDC.    2019-04-02 downloaded from the CCDC.
;
_cell_angle_alpha 90
_cell_angle_beta 108.758(2)
_cell_angle_gamma 90
_cell_formula_units_Z 2
_cell_length_a 9.81000(10)
_cell_length_b 14.6740(2)
_cell_length_c 12.8614(2)
_cell_measurement_reflns_used 13118
_cell_measurement_temperature 150.01(10)
_cell_measurement_theta_max 76.4100
_cell_measurement_theta_min 5.6140
_cell_volume 1753.09(5)
_computing_cell_refinement 'CrysAlisPro 1.171.39.46 (Rigaku OD, 2018)'
_computing_data_collection 'CrysAlisPro 1.171.39.46 (Rigaku OD, 2018)'
_computing_data_reduction 'CrysAlisPro 1.171.39.46 (Rigaku OD, 2018)'
_computing_molecular_graphics 'Olex2 (Dolomanov et al., 2009)'
_computing_publication_material 'Olex2 (Dolomanov et al., 2009)'
_computing_structure_refinement 'ShelXL (Sheldrick, 2015)'
_computing_structure_solution 'ShelXT (Sheldrick, 2015)'
_diffrn_ambient_environment N~2~
_diffrn_ambient_temperature 150.01(10)
_diffrn_detector 'CCD plate'
_diffrn_detector_area_resol_mean 10.5035
_diffrn_detector_type Atlas
_diffrn_measured_fraction_theta_full 1.000
_diffrn_measured_fraction_theta_max 0.992
_diffrn_measurement_details
;
List of Runs (angles in degrees, time in seconds):

  # Type    Start    End  Width  t~exp~   \w     \q     \k     \f   Frames
#--------------------------------------------------------------------------
  1  \w    -38.00   0.00   1.00    1.00    --    0.00  57.00-180.00   38
  2  \w     27.00  91.00   1.00    1.00    --    0.00  57.00-180.00   64
  3  \w   -149.00 -80.00   1.00    4.00    --  -60.50 -94.00  30.00   69
  4  \w   -134.00 -97.00   1.00    4.00    --  -60.50 -94.00 -60.00   37
  5  \w   -127.00 -99.00   1.00    4.00    --  -60.50 -94.00 -90.00   28
  6  \w    -24.00  91.00   1.00    4.00    --   60.50 -30.00-120.00  115
  7  \w    125.00 151.00   1.00    4.00    --   60.50 125.00  90.00   26
  8  \w     29.00 107.00   1.00    4.00    --   60.50-125.00-120.00   78
  9  \w     79.00 167.00   1.00    6.00    --  121.00  77.00 -30.00   88
 10  \w     58.00  84.00   1.00    6.00    --  121.00 -37.00  60.00   26
 11  \w     82.00 178.00   1.00    6.00    --  121.00  77.00  90.00   96
 12  \w    100.00 143.00   1.00    6.00    --  121.00 111.00  90.00   43
 13  \w     49.00  81.00   1.00    6.00    --  121.00 -91.00-150.00   32
 14  \w     91.00 158.00   1.00    6.00    --  121.00 -91.00-150.00   67
 15  \w     30.00  76.00   1.00    6.00    --  121.00-111.00 -60.00   46
 16  \w     50.00  94.00   1.00    6.00    --  121.00 -25.00-180.00   44
 17  \w     35.00 105.00   1.00    6.00    --  121.00-111.00-150.00   70
 18  \w    126.00 176.00   1.00    6.00    --  121.00 111.00  60.00   50
 19  \w     92.00 156.00   1.00    6.00    --  121.00  63.00  30.00   64
 20  \w     18.00  50.00   1.00    1.00    --    0.00 -99.00   0.00   32
 21  \w     10.00  43.00   1.00    1.00    --    0.00 -99.00  60.00   33
 22  \w      1.00  26.00   1.00    1.00    --    0.00 -99.00-180.00   25
 23  \w      6.00  31.00   1.00    4.00    --  -60.50  45.00-180.00   25
 24  \w   -137.00-107.00   1.00    4.00    --  -60.50 -94.00  90.00   30
 25  \w    -54.00 -28.00   1.00    4.00    --  -60.50  45.00-180.00   26
 26  \w    116.00 151.00   1.00    4.00    --   60.50  45.00 150.00   35
 27  \w     30.00  84.00   1.00    4.00    --   60.50-125.00  60.00   54
 28  \w     95.00 121.00   1.00    4.00    --   60.50 125.00-180.00   26
 29  \w     27.00 114.00   1.00    4.00    --   60.50  45.00 150.00   87
 30  \w     14.00  93.00   1.00    4.00    --   60.50 -94.00  90.00   79
 31  \w    116.00 142.00   1.00    4.00    --   60.50 125.00  30.00   26
 32  \w     80.00 112.00   1.00    6.00    --  121.00-111.00-120.00   32
 33  \w    121.00 156.00   1.00    6.00    --  121.00  50.00  60.00   35
 34  \w     48.00  76.00   1.00    6.00    --  121.00-111.00-120.00   28
 35  \w     86.00 112.00   1.00    6.00    --  121.00-111.00 -30.00   26
 36  \w     84.00 111.00   1.00    6.00    --  121.00-111.00 -60.00   27
 37  \w    101.00 161.00   1.00    6.00    --  121.00 111.00-120.00   60
 38  \w     46.00 111.00   1.00    6.00    --  121.00-111.00-180.00   65
 39  \w    120.00 147.00   1.00    6.00    --  121.00  77.00 -90.00   27
 40  \w     78.00 112.00   1.00    6.00    --  121.00  77.00 -90.00   34
 41  \w     63.00  94.00   1.00    6.00    --  121.00 -50.00 -90.00   31
 42  \w     87.00 175.00   1.00    6.00    --  121.00  77.00   0.00   88
 43  \w     30.00  68.00   1.00    6.00    --  121.00 -25.00   0.00   38
 44  \w     38.00  86.00   1.00    6.00    --  121.00-111.00  60.00   48
 45  \w     67.00 112.00   1.00    6.00    --  121.00-111.00  30.00   45
 46  \w    132.00 158.00   1.00    6.00    --  121.00 -91.00 120.00   26
 47  \w     80.00 165.00   1.00    6.00    --  121.00  63.00 -60.00   85
 48  \w     62.00  88.00   1.00    6.00    --  121.00 -91.00 120.00   26
 49  \w      8.00  35.00   1.00    1.00    --    0.00 -99.00  90.00   27
 50  \w      4.00  48.00   1.00    1.00    --    0.00 -99.00-150.00   44
 51  \w     14.00  72.00   1.00    4.00    --   60.50  15.00 120.00   58
 52  \w     95.00 121.00   1.00    4.00    --   60.50  15.00 120.00   26
 53  \w    142.00 173.00   1.00    6.00    --  121.00 111.00-180.00   31
 54  \w    102.00 133.00   1.00    6.00    --  121.00 111.00 -60.00   31
 55  \w     44.00  70.00   1.00    6.00    --  121.00 -37.00 -90.00   26
 56  \w     65.00  92.00   1.00    6.00    --  121.00 -37.00   0.00   27
 57  \w     37.00  71.00   1.00    6.00    --  121.00 -50.00 -30.00   34
 58  \w    114.00 140.00   1.00    6.00    --  121.00 178.00-180.00   26
 59  \w     82.00 109.00   1.00    6.00    --  121.00 178.00-180.00   27
 60  \w     72.00 105.00   1.00    6.00    --  121.00-111.00 120.00   33
 61  \w     85.00 112.00   1.00    6.00    --  121.00-111.00 150.00   27
 62  \w    101.00 128.00   1.00    6.00    --  121.00-140.00 103.12   27
 63  \w    -90.00 -53.00   1.00    1.00    --    0.00 -37.00  90.00   37
 64  \w     -7.00  27.00   1.00    1.00    --    0.00 -37.00  90.00   34
 65  \w    -37.00 -10.00   1.00    1.00    --    0.00 -37.00  90.00   27
 66  \w    -68.00 -37.00   1.00    1.00    --    0.00 178.00-120.00   31
 67  \w    -44.00 -18.00   1.00    1.00    --   18.00 119.00-167.58   26
 68  \w    -49.00 -24.00   1.00    4.00    --   42.00 162.00 137.06   25
 69  \w      1.00  26.00   1.00    4.00    --   50.00  93.00 -98.34   25
 70  \w      9.00  34.00   1.00    4.00    --   54.00  85.00  10.64   25
 71  \w      9.00  34.00   1.00    4.00    --   54.00  86.00 176.95   25
 72  \w      8.00  33.00   1.00    4.00    --   54.00  87.00  47.07   25
 73  \w     16.00  43.00   1.00    4.00    --   60.50  81.00  45.27   27
 74  \w     16.00  42.00   1.00    4.00    --   60.50  82.00 -41.06   26
 75  \w     18.00  43.00   1.00    4.00    --   62.00  80.00 -88.91   25
 76  \w     18.00  43.00   1.00    4.00    --   62.00  80.00  93.95   25
 77  \w     32.00 115.00   1.00    4.00    --   66.00  77.00 -34.76   83
 78  \w     81.00 126.00   1.00    4.00    --   66.00  71.00-148.08   45
 79  \w     92.00 118.00   1.00    4.00    --   66.00  72.00 -96.04   26
 80  \w     23.00  58.00   1.00    4.00    --   66.00  71.00-148.08   35
 81  \w     24.00  58.00   1.00    4.00    --   66.00  72.00 -96.04   34
 82  \w     26.00  55.00   1.00    4.00    --   70.00  65.00 155.82   29
 83  \w     27.00  67.00   1.00    4.00    --   70.00  77.00  75.63   40
 84  \w     94.00 144.00   1.00    4.00    --   70.00  65.00 155.82   50
;
_diffrn_measurement_device 'four-circle diffractometer'
_diffrn_measurement_device_type 'SuperNova, Dual, Cu at home/near, Atlas'
_diffrn_measurement_method '\w scans'
_diffrn_orient_matrix_type 'CrysAlisPro convention (1999,Acta A55,543-557)'
_diffrn_orient_matrix_UB_11 -0.0374601000
_diffrn_orient_matrix_UB_12 0.0099815000
_diffrn_orient_matrix_UB_13 -0.1253067000
_diffrn_orient_matrix_UB_21 0.0456691000
_diffrn_orient_matrix_UB_22 -0.0995945000
_diffrn_orient_matrix_UB_23 -0.0075949000
_diffrn_orient_matrix_UB_31 -0.1549581000
_diffrn_orient_matrix_UB_32 -0.0317529000
_diffrn_orient_matrix_UB_33 -0.0154872000
_diffrn_radiation_monochromator mirror
_diffrn_radiation_probe x-ray
_diffrn_radiation_type CuK\a
_diffrn_radiation_wavelength 1.54184
_diffrn_reflns_av_R_equivalents 0.0348
_diffrn_reflns_av_unetI/netI 0.0295
_diffrn_reflns_Laue_measured_fraction_full 1.000
_diffrn_reflns_Laue_measured_fraction_max 0.992
_diffrn_reflns_limit_h_max 11
_diffrn_reflns_limit_h_min -12
_diffrn_reflns_limit_k_max 18
_diffrn_reflns_limit_k_min -18
_diffrn_reflns_limit_l_max 16
_diffrn_reflns_limit_l_min -14
_diffrn_reflns_number 23626
_diffrn_reflns_point_group_measured_fraction_full 1.000
_diffrn_reflns_point_group_measured_fraction_max 0.986
_diffrn_reflns_theta_full 67.684
_diffrn_reflns_theta_max 76.736
_diffrn_reflns_theta_min 3.629
_diffrn_source 'micro-focus sealed X-ray tube'
_diffrn_source_type 'SuperNova (Cu) X-ray Source'
_exptl_absorpt_coefficient_mu 5.611
_exptl_absorpt_correction_T_max 1.00000
_exptl_absorpt_correction_T_min 0.53637
_exptl_absorpt_correction_type multi-scan
_exptl_absorpt_process_details
;
CrysAlisPro 1.171.39.46 (Rigaku Oxford Diffraction, 2018)
Empirical absorption correction using spherical harmonics,
 implemented in SCALE3 ABSPACK scaling algorithm.
;
_exptl_crystal_colour yellow
_exptl_crystal_colour_primary yellow
_exptl_crystal_density_diffrn 1.399
_exptl_crystal_description needle
_exptl_crystal_F_000 764
_exptl_crystal_size_max 0.18
_exptl_crystal_size_mid 0.16
_exptl_crystal_size_min 0.06
_refine_diff_density_max 0.373
_refine_diff_density_min -0.511
_refine_diff_density_rms 0.049
_refine_ls_abs_structure_details
;
 Flack x determined using 3255 quotients [(I+)-(I-)]/[(I+)+(I-)]
 (Parsons, Flack and Wagner, Acta Cryst. B69 (2013) 249-259).
;
_refine_ls_abs_structure_Flack -0.031(5)
_refine_ls_extinction_method none
_refine_ls_goodness_of_fit_ref 1.018
_refine_ls_hydrogen_treatment constr
_refine_ls_matrix_type full
_refine_ls_number_parameters 416
_refine_ls_number_reflns 7285
_refine_ls_number_restraints 1
_refine_ls_restrained_S_all 1.018
_refine_ls_R_factor_all 0.0296
_refine_ls_R_factor_gt 0.0285
_refine_ls_shift/su_max 0.000
_refine_ls_shift/su_mean 0.000
_refine_ls_structure_factor_coef Fsqd
_refine_ls_weighting_details 'w=1/[\s^2^(Fo^2^)+(0.0506P)^2^+0.3994P] where P=(Fo^2^+2Fc^2^)/3'
_refine_ls_weighting_scheme calc
_refine_ls_wR_factor_gt 0.0748
_refine_ls_wR_factor_ref 0.0759
_reflns_Friedel_coverage 0.910
_reflns_Friedel_fraction_full 1.000
_reflns_Friedel_fraction_max 0.979
_reflns_number_gt 7081
_reflns_number_total 7285
_reflns_threshold_expression 'I > 2\s(I)'
_cod_data_source_file c9dt00971j2.cif
_cod_data_source_block 141amm18re
_cod_depositor_comments 'Adding full bibliography for 7049789--7049794.cif.'
_cod_original_cell_volume 1753.09(4)
_cod_database_code 7049790
_shelx_shelxl_version_number 2018/1
_chemical_oxdiff_formula 'C54 H23 Ag1 N3 F3 S1 O3'
_shelx_space_group_comment
;
The symmetry employed for this shelxl refinement is uniquely defined
by the following loop, which should always be used as a source of
symmetry information in preference to the above space-group names.
They are only intended as comments.
;
_shelx_estimated_absorpt_t_max 0.729
_shelx_estimated_absorpt_t_min 0.432
_reflns_odcompleteness_completeness 99.97
_reflns_odcompleteness_iscentric 1
_reflns_odcompleteness_theta 74.33
_olex2_refinement_description
;
1. Fixed Uiso
 At 1.2 times of:
  All C(H) groups
 At 1.5 times of:
  All C(H,H,H) groups
2.a Ternary CH refined with riding coordinates:
 C16(H16), C19(H19), C28(H28), C31(H31)
2.b Aromatic/amide H refined with riding coordinates:
 C2(H2), C3(H3), C4(H4), C12(H12), C13(H13), C14(H14), C24(H24), C25(H25),
 C26(H26)
2.c Idealised Me refined as rotating group:
 C7(H7A,H7B,H7C), C9(H9A,H9B,H9C), C17(H17A,H17B,H17C), C18(H18A,H18B,H18C),
 C20(H20A,H20B,H20C), C21(H21A,H21B,H21C), C29(H29A,H29B,H29C), C30(H30A,H30B,
 H30C), C32(H32A,H32B,H32C), C33(H33A,H33B,H33C)
;
_olex2_submission_special_instructions 'No special instructions were received'
_oxdiff_exptl_absorpt_empirical_details
;
Empirical correction (ABSPACK) includes:
- Absorption correction using spherical harmonics
- Frame scaling
;
_oxdiff_exptl_absorpt_empirical_full_max 1.663
_oxdiff_exptl_absorpt_empirical_full_min 0.636

loop_
_space_group_symop_operation_xyz
'x, y, z'
'-x, y+1/2, -z'

loop_
_atom_site_label
_atom_site_type_symbol
_atom_site_fract_x
_atom_site_fract_y
_atom_site_fract_z
_atom_site_U_iso_or_equiv
_atom_site_adp_type
_atom_site_occupancy
_atom_site_site_symmetry_order
_atom_site_calc_flag
_atom_site_refinement_flags_posn
Ag1 Ag 0.49220(2) 0.46572(2) 0.34231(2) 0.02787(8) Uani 1 1 d .
S1 S 0.74865(11) 0.35250(8) 0.33800(11) 0.0399(3) Uani 1 1 d .
F1 F 0.5919(5) 0.3189(3) 0.1360(3) 0.0820(13) Uani 1 1 d .
F2 F 0.7391(4) 0.2125(2) 0.2101(3) 0.0547(8) Uani 1 1 d .
F3 F 0.8165(6) 0.3347(3) 0.1599(4) 0.0966(16) Uani 1 1 d .
O1 O 0.7268(3) 0.4492(2) 0.3147(4) 0.0501(9) Uani 1 1 d .
O2 O 0.6331(4) 0.3131(3) 0.3705(3) 0.0486(8) Uani 1 1 d .
O3 O 0.8913(4) 0.3259(3) 0.4002(4) 0.0654(12) Uani 1 1 d .
N1 N 0.2946(3) 0.52657(19) 0.3788(3) 0.0202(6) Uani 1 1 d .
N2 N 0.5589(3) 0.5253(2) 0.5273(3) 0.0234(6) Uani 1 1 d .
N3 N 0.2788(3) 0.4622(3) 0.1794(2) 0.0240(5) Uani 1 1 d .
C1 C 0.3062(4) 0.5449(2) 0.4830(3) 0.0235(7) Uani 1 1 d .
C2 C 0.1851(4) 0.5536(3) 0.5169(3) 0.0328(8) Uani 1 1 d .
H2 H 0.194826 0.567216 0.591156 0.039 Uiso 1 1 calc R
C3 C 0.0504(4) 0.5419(3) 0.4394(4) 0.0376(10) Uani 1 1 d .
H3 H -0.033572 0.545499 0.460769 0.045 Uiso 1 1 calc R
C4 C 0.0384(4) 0.5250(3) 0.3308(4) 0.0303(8) Uani 1 1 d .
H4 H -0.053182 0.518762 0.276211 0.036 Uiso 1 1 calc R
C5 C 0.1652(4) 0.5174(2) 0.3040(3) 0.0224(7) Uani 1 1 d .
C6 C 0.4568(4) 0.5541(2) 0.5604(3) 0.0234(7) Uani 1 1 d .
C7 C 0.4769(5) 0.5979(3) 0.6702(3) 0.0342(9) Uani 1 1 d .
H7A H 0.578393 0.594070 0.715399 0.051 Uiso 1 1 calc GR
H7B H 0.417582 0.566125 0.707209 0.051 Uiso 1 1 calc GR
H7C H 0.447741 0.662001 0.659449 0.051 Uiso 1 1 calc GR
C8 C 0.1641(4) 0.4952(2) 0.1901(3) 0.0236(7) Uani 1 1 d .
C9 C 0.0268(4) 0.5141(3) 0.0973(3) 0.0345(9) Uani 1 1 d .
H9A H 0.046171 0.512200 0.027207 0.052 Uiso 1 1 calc GR
H9B H -0.009702 0.574551 0.107277 0.052 Uiso 1 1 calc GR
H9C H -0.045321 0.467854 0.097267 0.052 Uiso 1 1 calc GR
C10 C 0.7061(4) 0.5375(3) 0.5935(3) 0.0232(7) Uani 1 1 d .
C11 C 0.7814(3) 0.4625(4) 0.6521(3) 0.0277(6) Uani 1 1 d .
C12 C 0.9247(4) 0.4753(4) 0.7155(3) 0.0332(9) Uani 1 1 d .
H12 H 0.977321 0.426008 0.757433 0.040 Uiso 1 1 calc R
C13 C 0.9917(4) 0.5588(3) 0.7184(3) 0.0333(8) Uani 1 1 d .
H13 H 1.088783 0.566736 0.763530 0.040 Uiso 1 1 calc R
C14 C 0.9173(4) 0.6310(3) 0.6555(4) 0.0300(8) Uani 1 1 d .
H14 H 0.965144 0.687444 0.656404 0.036 Uiso 1 1 calc R
C15 C 0.7729(4) 0.6219(3) 0.5910(3) 0.0253(7) Uani 1 1 d .
C16 C 0.7056(5) 0.3712(3) 0.6460(4) 0.0381(10) Uani 1 1 d .
H16 H 0.630519 0.367176 0.572065 0.046 Uiso 1 1 calc R
C17 C 0.6288(6) 0.3653(4) 0.7317(5) 0.0557(14) Uani 1 1 d .
H17A H 0.697582 0.377616 0.804608 0.084 Uiso 1 1 calc GR
H17B H 0.588448 0.304088 0.730592 0.084 Uiso 1 1 calc GR
H17C H 0.551080 0.410398 0.714932 0.084 Uiso 1 1 calc GR
C18 C 0.8065(7) 0.2895(3) 0.6572(5) 0.0546(14) Uani 1 1 d .
H18A H 0.855887 0.293999 0.602228 0.082 Uiso 1 1 calc GR
H18B H 0.750285 0.232994 0.645760 0.082 Uiso 1 1 calc GR
H18C H 0.877740 0.289167 0.730889 0.082 Uiso 1 1 calc GR
C19 C 0.6950(4) 0.6998(3) 0.5182(4) 0.0322(8) Uani 1 1 d .
H19 H 0.589423 0.687185 0.496386 0.039 Uiso 1 1 calc R
C20 C 0.7218(6) 0.7924(3) 0.5748(5) 0.0497(12) Uani 1 1 d .
H20A H 0.697177 0.789419 0.642797 0.075 Uiso 1 1 calc GR
H20B H 0.661825 0.838487 0.525976 0.075 Uiso 1 1 calc GR
H20C H 0.823490 0.808775 0.592094 0.075 Uiso 1 1 calc GR
C21 C 0.7368(9) 0.7016(5) 0.4132(5) 0.0681(19) Uani 1 1 d .
H21A H 0.841745 0.705593 0.432629 0.102 Uiso 1 1 calc GR
H21B H 0.692542 0.754620 0.368799 0.102 Uiso 1 1 calc GR
H21C H 0.702819 0.645755 0.371093 0.102 Uiso 1 1 calc GR
C22 C 0.2873(4) 0.4380(3) 0.0739(3) 0.0274(8) Uani 1 1 d .
C23 C 0.2154(4) 0.3599(3) 0.0196(3) 0.0295(8) Uani 1 1 d .
C24 C 0.2318(5) 0.3378(3) -0.0818(4) 0.0386(10) Uani 1 1 d .
H24 H 0.184067 0.285713 -0.120660 0.046 Uiso 1 1 calc R
C25 C 0.3156(6) 0.3902(4) -0.1262(4) 0.0472(12) Uani 1 1 d .
H25 H 0.322906 0.375181 -0.196114 0.057 Uiso 1 1 calc R
C26 C 0.3892(5) 0.4645(5) -0.0693(3) 0.0436(9) Uani 1 1 d .
H26 H 0.448079 0.499433 -0.100236 0.052 Uiso 1 1 calc R
C27 C 0.3790(4) 0.4895(3) 0.0327(3) 0.0340(9) Uani 1 1 d .
C28 C 0.1333(5) 0.2962(3) 0.0714(3) 0.0322(8) Uani 1 1 d .
H28 H 0.120108 0.328197 0.136140 0.039 Uiso 1 1 calc R
C29 C -0.0159(6) 0.2712(4) -0.0064(5) 0.0534(13) Uani 1 1 d .
H29A H -0.005998 0.238788 -0.070212 0.080 Uiso 1 1 calc GR
H29B H -0.072294 0.326868 -0.030875 0.080 Uiso 1 1 calc GR
H29C H -0.064918 0.231962 0.032003 0.080 Uiso 1 1 calc GR
C30 C 0.2221(7) 0.2098(4) 0.1134(5) 0.0511(13) Uani 1 1 d .
H30A H 0.171929 0.171327 0.151828 0.077 Uiso 1 1 calc GR
H30B H 0.316779 0.226723 0.164043 0.077 Uiso 1 1 calc GR
H30C H 0.234114 0.176046 0.051165 0.077 Uiso 1 1 calc GR
C31 C 0.4611(5) 0.5701(3) 0.0961(4) 0.0399(10) Uani 1 1 d .
H31 H 0.486006 0.554174 0.175628 0.048 Uiso 1 1 calc R
C32 C 0.3685(8) 0.6549(4) 0.0788(6) 0.0657(17) Uani 1 1 d .
H32A H 0.335640 0.671023 0.000682 0.099 Uiso 1 1 calc GR
H32B H 0.424932 0.705279 0.121559 0.099 Uiso 1 1 calc GR
H32C H 0.284912 0.643232 0.102847 0.099 Uiso 1 1 calc GR
C33 C 0.6032(8) 0.5878(5) 0.0755(8) 0.077(2) Uani 1 1 d .
H33A H 0.655770 0.530343 0.080665 0.116 Uiso 1 1 calc GR
H33B H 0.661001 0.630643 0.130660 0.116 Uiso 1 1 calc GR
H33C H 0.584194 0.613895 0.002093 0.116 Uiso 1 1 calc GR
C34 C 0.7208(6) 0.3023(4) 0.2035(5) 0.0474(12) Uani 1 1 d .

loop_
_atom_site_aniso_label
_atom_site_aniso_U_11
_atom_site_aniso_U_22
_atom_site_aniso_U_33
_atom_site_aniso_U_23
_atom_site_aniso_U_13
_atom_site_aniso_U_12
Ag1 0.01952(11) 0.03686(13) 0.02867(12) -0.00358(14) 0.00973(8) 0.00686(12)
S1 0.0236(4) 0.0401(5) 0.0589(7) -0.0066(5) 0.0173(4) 0.0073(4)
F1 0.083(3) 0.089(3) 0.057(2) -0.007(2) -0.001(2) 0.043(2)
F2 0.063(2) 0.0429(16) 0.0609(19) -0.0062(14) 0.0241(16) 0.0144(14)
F3 0.140(4) 0.077(3) 0.121(4) -0.005(3) 0.108(4) -0.005(3)
O1 0.0341(15) 0.037(2) 0.086(2) -0.0074(17) 0.0296(16) 0.0027(13)
O2 0.0457(19) 0.0496(19) 0.062(2) -0.0068(17) 0.0335(17) -0.0018(15)
O3 0.0335(18) 0.070(3) 0.083(3) -0.014(2) 0.0053(19) 0.0184(18)
N1 0.0185(13) 0.0169(12) 0.0263(14) -0.0010(11) 0.0087(11) 0.0008(10)
N2 0.0197(14) 0.0227(13) 0.0282(15) -0.0003(11) 0.0081(12) -0.0023(11)
N3 0.0229(12) 0.0259(12) 0.0242(12) 0.0007(16) 0.0091(9) 0.0029(16)
C1 0.0203(17) 0.0207(17) 0.0316(18) 0.0000(13) 0.0115(14) -0.0006(12)
C2 0.0260(19) 0.046(2) 0.0317(19) -0.0088(17) 0.0160(16) -0.0004(16)
C3 0.0235(19) 0.054(3) 0.040(2) -0.011(2) 0.0178(17) -0.0006(17)
C4 0.0173(16) 0.037(2) 0.037(2) -0.0066(16) 0.0102(15) 0.0009(14)
C5 0.0176(15) 0.0208(16) 0.0295(18) -0.0001(13) 0.0086(13) 0.0019(12)
C6 0.0233(17) 0.0200(15) 0.0279(17) -0.0024(13) 0.0099(14) -0.0019(12)
C7 0.0328(19) 0.040(2) 0.032(2) -0.0114(17) 0.0131(16) -0.0022(17)
C8 0.0214(16) 0.0237(15) 0.0264(17) 0.0015(12) 0.0085(13) 0.0008(12)
C9 0.0260(19) 0.043(2) 0.031(2) 0.0016(17) 0.0040(16) 0.0125(17)
C10 0.0189(16) 0.0266(17) 0.0249(17) -0.0035(14) 0.0082(14) 0.0002(13)
C11 0.0273(15) 0.0260(15) 0.0294(14) 0.001(2) 0.0085(12) -0.002(2)
C12 0.0266(16) 0.039(2) 0.0311(16) 0.004(2) 0.0053(13) 0.0062(19)
C13 0.0215(17) 0.044(2) 0.033(2) -0.0030(17) 0.0075(15) -0.0007(16)
C14 0.0215(17) 0.0329(19) 0.036(2) -0.0062(16) 0.0104(15) -0.0056(15)
C15 0.0207(17) 0.0254(17) 0.0315(19) -0.0033(15) 0.0107(15) 0.0003(13)
C16 0.037(2) 0.027(2) 0.043(2) 0.0079(17) 0.0016(19) -0.0030(17)
C17 0.051(3) 0.052(3) 0.064(3) 0.022(3) 0.019(3) -0.007(2)
C18 0.063(4) 0.027(2) 0.061(3) 0.003(2) 0.002(3) 0.008(2)
C19 0.0271(19) 0.0217(17) 0.047(2) 0.0019(16) 0.0106(17) 0.0006(14)
C20 0.052(3) 0.025(2) 0.071(3) -0.006(2) 0.018(3) 0.0025(19)
C21 0.100(5) 0.059(4) 0.050(3) 0.022(3) 0.031(3) 0.034(3)
C22 0.0246(16) 0.036(2) 0.0228(16) 0.0041(13) 0.0091(13) 0.0100(13)
C23 0.0273(18) 0.035(2) 0.0255(18) 0.0008(15) 0.0068(15) 0.0095(15)
C24 0.042(2) 0.046(2) 0.028(2) -0.0031(17) 0.0120(17) 0.0115(19)
C25 0.055(3) 0.062(3) 0.030(2) 0.002(2) 0.020(2) 0.016(2)
C26 0.049(2) 0.056(2) 0.0356(18) 0.013(3) 0.0269(17) 0.013(3)
C27 0.0326(19) 0.041(3) 0.0306(19) 0.0105(15) 0.0136(15) 0.0093(15)
C28 0.032(2) 0.035(2) 0.0313(19) -0.0044(16) 0.0115(16) 0.0033(16)
C29 0.043(3) 0.063(3) 0.050(3) -0.019(3) 0.009(2) -0.015(2)
C30 0.061(3) 0.046(3) 0.057(3) 0.016(2) 0.034(3) 0.014(2)
C31 0.040(2) 0.045(2) 0.041(2) 0.0080(19) 0.0223(19) -0.0009(19)
C32 0.087(5) 0.042(3) 0.068(4) 0.001(3) 0.024(4) 0.009(3)
C33 0.076(5) 0.068(4) 0.113(6) -0.011(4) 0.066(5) -0.029(4)
C34 0.050(3) 0.046(3) 0.056(3) 0.003(2) 0.029(2) 0.014(2)

loop_
_atom_type_symbol
_atom_type_description
_atom_type_scat_dispersion_real
_atom_type_scat_dispersion_imag
_atom_type_scat_source
C C 0.0181 0.0091 'International Tables Vol C Tables 4.2.6.8 and 6.1.1.4'
H H 0.0000 0.0000 'International Tables Vol C Tables 4.2.6.8 and 6.1.1.4'
Ag Ag 0.1306 4.2820 'International Tables Vol C Tables 4.2.6.8 and 6.1.1.4'
F F 0.0727 0.0534 'International Tables Vol C Tables 4.2.6.8 and 6.1.1.4'
N N 0.0311 0.0180 'International Tables Vol C Tables 4.2.6.8 and 6.1.1.4'
O O 0.0492 0.0322 'International Tables Vol C Tables 4.2.6.8 and 6.1.1.4'
S S 0.3331 0.5567 'International Tables Vol C Tables 4.2.6.8 and 6.1.1.4'

loop_
_geom_angle_atom_site_label_1
_geom_angle_atom_site_label_2
_geom_angle_atom_site_label_3
_geom_angle
O1 Ag1 O2 56.78(11)
N1 Ag1 O1 162.55(11)
N1 Ag1 O2 138.38(11)
N1 Ag1 N2 68.94(10)
N1 Ag1 N3 68.85(10)
N2 Ag1 O1 102.04(12)
N2 Ag1 O2 102.19(12)
N2 Ag1 N3 137.58(10)
N3 Ag1 O1 117.36(12)
N3 Ag1 O2 111.90(13)
O1 S1 C34 103.4(2)
O2 S1 O1 111.9(2)
O2 S1 C34 102.7(2)
O3 S1 O1 115.9(2)
O3 S1 O2 116.6(3)
O3 S1 C34 104.0(3)
S1 O1 Ag1 98.63(17)
S1 O2 Ag1 92.63(18)
C1 N1 Ag1 118.3(2)
C5 N1 Ag1 118.7(2)
C5 N1 C1 120.0(3)
C6 N2 Ag1 117.0(2)
C6 N2 C10 120.6(3)
C10 N2 Ag1 122.2(2)
C8 N3 Ag1 116.3(2)
C8 N3 C22 121.4(3)
C22 N3 Ag1 121.6(2)
N1 C1 C2 121.7(3)
N1 C1 C6 115.6(3)
C2 C1 C6 122.7(3)
C1 C2 H2 120.9
C3 C2 C1 118.3(4)
C3 C2 H2 120.9
C2 C3 H3 120.0
C2 C3 C4 119.9(4)
C4 C3 H3 120.0
C3 C4 H4 121.0
C3 C4 C5 117.9(4)
C5 C4 H4 121.0
N1 C5 C4 122.1(3)
N1 C5 C8 115.8(3)
C4 C5 C8 122.1(3)
N2 C6 C1 117.3(3)
N2 C6 C7 124.9(3)
C1 C6 C7 117.7(3)
C6 C7 H7A 109.5
C6 C7 H7B 109.5
C6 C7 H7C 109.5
H7A C7 H7B 109.5
H7A C7 H7C 109.5
H7B C7 H7C 109.5
N3 C8 C5 117.4(3)
N3 C8 C9 125.4(3)
C5 C8 C9 117.2(3)
C8 C9 H9A 109.5
C8 C9 H9B 109.5
C8 C9 H9C 109.5
H9A C9 H9B 109.5
H9A C9 H9C 109.5
H9B C9 H9C 109.5
C11 C10 N2 118.5(3)
C11 C10 C15 122.4(3)
C15 C10 N2 119.0(3)
C10 C11 C16 120.0(3)
C12 C11 C10 117.8(5)
C12 C11 C16 122.2(4)
C11 C12 H12 119.5
C13 C12 C11 121.1(4)
C13 C12 H12 119.5
C12 C13 H13 119.9
C12 C13 C14 120.2(4)
C14 C13 H13 119.9
C13 C14 H14 119.5
C13 C14 C15 121.0(4)
C15 C14 H14 119.5
C10 C15 C19 122.1(3)
C14 C15 C10 117.4(4)
C14 C15 C19 120.4(4)
C11 C16 H16 107.4
C11 C16 C17 111.1(4)
C11 C16 C18 113.2(4)
C17 C16 H16 107.4
C17 C16 C18 110.0(4)
C18 C16 H16 107.4
C16 C17 H17A 109.5
C16 C17 H17B 109.5
C16 C17 H17C 109.5
H17A C17 H17B 109.5
H17A C17 H17C 109.5
H17B C17 H17C 109.5
C16 C18 H18A 109.5
C16 C18 H18B 109.5
C16 C18 H18C 109.5
H18A C18 H18B 109.5
H18A C18 H18C 109.5
H18B C18 H18C 109.5
C15 C19 H19 107.6
C15 C19 C20 113.6(4)
C15 C19 C21 109.4(4)
C20 C19 H19 107.6
C20 C19 C21 110.7(5)
C21 C19 H19 107.6
C19 C20 H20A 109.5
C19 C20 H20B 109.5
C19 C20 H20C 109.5
H20A C20 H20B 109.5
H20A C20 H20C 109.5
H20B C20 H20C 109.5
C19 C21 H21A 109.5
C19 C21 H21B 109.5
C19 C21 H21C 109.5
H21A C21 H21B 109.5
H21A C21 H21C 109.5
H21B C21 H21C 109.5
C23 C22 N3 120.0(4)
C27 C22 N3 117.7(4)
C27 C22 C23 122.1(4)
C22 C23 C28 122.3(3)
C24 C23 C22 117.4(4)
C24 C23 C28 120.0(4)
C23 C24 H24 119.4
C25 C24 C23 121.3(5)
C25 C24 H24 119.4
C24 C25 H25 120.0
C24 C25 C26 120.1(4)
C26 C25 H25 120.0
C25 C26 H26 119.2
C25 C26 C27 121.5(5)
C27 C26 H26 119.2
C22 C27 C31 120.8(4)
C26 C27 C22 117.5(4)
C26 C27 C31 121.7(4)
C23 C28 H28 107.8
C23 C28 C29 113.0(4)
C23 C28 C30 110.0(4)
C29 C28 H28 107.8
C29 C28 C30 110.3(4)
C30 C28 H28 107.8
C28 C29 H29A 109.5
C28 C29 H29B 109.5
C28 C29 H29C 109.5
H29A C29 H29B 109.5
H29A C29 H29C 109.5
H29B C29 H29C 109.5
C28 C30 H30A 109.5
C28 C30 H30B 109.5
C28 C30 H30C 109.5
H30A C30 H30B 109.5
H30A C30 H30C 109.5
H30B C30 H30C 109.5
C27 C31 H31 106.3
C27 C31 C33 113.4(5)
C32 C31 C27 111.9(4)
C32 C31 H31 106.3
C32 C31 C33 112.0(5)
C33 C31 H31 106.3
C31 C32 H32A 109.5
C31 C32 H32B 109.5
C31 C32 H32C 109.5
H32A C32 H32B 109.5
H32A C32 H32C 109.5
H32B C32 H32C 109.5
C31 C33 H33A 109.5
C31 C33 H33B 109.5
C31 C33 H33C 109.5
H33A C33 H33B 109.5
H33A C33 H33C 109.5
H33B C33 H33C 109.5
F1 C34 S1 112.0(4)
F1 C34 F2 108.0(5)
F1 C34 F3 108.4(5)
F2 C34 S1 111.4(4)
F3 C34 S1 110.3(4)
F3 C34 F2 106.4(4)

loop_
_geom_bond_atom_site_label_1
_geom_bond_atom_site_label_2
_geom_bond_distance
Ag1 O1 2.451(3)
Ag1 O2 2.596(4)
Ag1 N1 2.315(3)
Ag1 N2 2.419(3)
Ag1 N3 2.441(3)
S1 O1 1.452(4)
S1 O2 1.449(4)
S1 O3 1.425(4)
S1 C34 1.818(6)
F1 C34 1.306(7)
F2 C34 1.329(6)
F3 C34 1.327(6)
N1 C1 1.335(5)
N1 C5 1.330(5)
N2 C6 1.280(5)
N2 C10 1.433(4)
N3 C8 1.272(5)
N3 C22 1.431(4)
C1 C2 1.397(5)
C1 C6 1.499(5)
C2 H2 0.9500
C2 C3 1.386(6)
C3 H3 0.9500
C3 C4 1.387(6)
C4 H4 0.9500
C4 C5 1.398(5)
C5 C8 1.498(5)
C6 C7 1.506(5)
C7 H7A 0.9800
C7 H7B 0.9800
C7 H7C 0.9800
C8 C9 1.511(5)
C9 H9A 0.9800
C9 H9B 0.9800
C9 H9C 0.9800
C10 C11 1.402(6)
C10 C15 1.406(5)
C11 C12 1.392(5)
C11 C16 1.521(6)
C12 H12 0.9500
C12 C13 1.385(7)
C13 H13 0.9500
C13 C14 1.389(6)
C14 H14 0.9500
C14 C15 1.399(5)
C15 C19 1.520(5)
C16 H16 1.0000
C16 C17 1.525(8)
C16 C18 1.531(7)
C17 H17A 0.9800
C17 H17B 0.9800
C17 H17C 0.9800
C18 H18A 0.9800
C18 H18B 0.9800
C18 H18C 0.9800
C19 H19 1.0000
C19 C20 1.523(6)
C19 C21 1.531(8)
C20 H20A 0.9800
C20 H20B 0.9800
C20 H20C 0.9800
C21 H21A 0.9800
C21 H21B 0.9800
C21 H21C 0.9800
C22 C23 1.407(6)
C22 C27 1.403(6)
C23 C24 1.403(6)
C23 C28 1.520(6)
C24 H24 0.9500
C24 C25 1.377(7)
C25 H25 0.9500
C25 C26 1.381(9)
C26 H26 0.9500
C26 C27 1.396(6)
C27 C31 1.514(7)
C28 H28 1.0000
C28 C29 1.528(6)
C28 C30 1.535(6)
C29 H29A 0.9800
C29 H29B 0.9800
C29 H29C 0.9800
C30 H30A 0.9800
C30 H30B 0.9800
C30 H30C 0.9800
C31 H31 1.0000
C31 C32 1.514(8)
C31 C33 1.522(7)
C32 H32A 0.9800
C32 H32B 0.9800
C32 H32C 0.9800
C33 H33A 0.9800
C33 H33B 0.9800
C33 H33C 0.9800

loop_
_geom_torsion_atom_site_label_1
_geom_torsion_atom_site_label_2
_geom_torsion_atom_site_label_3
_geom_torsion_atom_site_label_4
_geom_torsion
Ag1 N1 C1 C2 -159.4(3)
Ag1 N1 C1 C6 19.9(4)
Ag1 N1 C5 C4 159.3(3)
Ag1 N1 C5 C8 -18.7(4)
Ag1 N2 C6 C1 2.2(4)
Ag1 N2 C6 C7 -176.7(3)
Ag1 N2 C10 C11 -83.8(4)
Ag1 N2 C10 C15 91.4(4)
Ag1 N3 C8 C5 -10.3(5)
Ag1 N3 C8 C9 169.6(3)
Ag1 N3 C22 C23 117.1(3)
Ag1 N3 C22 C27 -57.3(5)
O1 S1 O2 Ag1 2.6(3)
O1 S1 C34 F1 -59.8(5)
O1 S1 C34 F2 179.1(4)
O1 S1 C34 F3 61.1(4)
O2 S1 O1 Ag1 -2.8(3)
O2 S1 C34 F1 56.8(5)
O2 S1 C34 F2 -64.4(4)
O2 S1 C34 F3 177.6(4)
O3 S1 O1 Ag1 -139.7(2)
O3 S1 O2 Ag1 139.3(2)
O3 S1 C34 F1 178.7(4)
O3 S1 C34 F2 57.6(5)
O3 S1 C34 F3 -60.4(5)
N1 C1 C2 C3 0.6(6)
N1 C1 C6 N2 -14.4(5)
N1 C1 C6 C7 164.5(3)
N1 C5 C8 N3 19.3(5)
N1 C5 C8 C9 -160.5(3)
N2 C10 C11 C12 179.6(3)
N2 C10 C11 C16 -1.1(6)
N2 C10 C15 C14 -179.2(4)
N2 C10 C15 C19 -1.5(6)
N3 C22 C23 C24 -177.8(3)
N3 C22 C23 C28 -3.2(5)
N3 C22 C27 C26 178.8(4)
N3 C22 C27 C31 -2.4(5)
C1 N1 C5 C4 -0.9(5)
C1 N1 C5 C8 -178.9(3)
C1 C2 C3 C4 -2.1(7)
C2 C1 C6 N2 164.8(4)
C2 C1 C6 C7 -16.2(5)
C2 C3 C4 C5 2.0(7)
C3 C4 C5 N1 -0.5(6)
C3 C4 C5 C8 177.3(4)
C4 C5 C8 N3 -158.6(4)
C4 C5 C8 C9 21.5(5)
C5 N1 C1 C2 0.9(5)
C5 N1 C1 C6 -179.8(3)
C6 N2 C10 C11 103.1(4)
C6 N2 C10 C15 -81.7(5)
C6 C1 C2 C3 -178.6(4)
C8 N3 C22 C23 -72.9(6)
C8 N3 C22 C27 112.7(5)
C10 N2 C6 C1 175.6(3)
C10 N2 C6 C7 -3.2(6)
C10 C11 C12 C13 -1.6(6)
C10 C11 C16 C17 -86.9(5)
C10 C11 C16 C18 148.8(4)
C10 C15 C19 C20 137.3(4)
C10 C15 C19 C21 -98.5(5)
C11 C10 C15 C14 -4.1(6)
C11 C10 C15 C19 173.5(4)
C11 C12 C13 C14 -1.5(6)
C12 C11 C16 C17 92.4(5)
C12 C11 C16 C18 -32.0(6)
C12 C13 C14 C15 1.9(6)
C13 C14 C15 C10 0.8(6)
C13 C14 C15 C19 -176.9(4)
C14 C15 C19 C20 -45.1(6)
C14 C15 C19 C21 79.1(6)
C15 C10 C11 C12 4.6(6)
C15 C10 C11 C16 -176.2(4)
C16 C11 C12 C13 179.1(4)
C22 N3 C8 C5 179.3(3)
C22 N3 C8 C9 -0.9(7)
C22 C23 C24 C25 0.3(6)
C22 C23 C28 C29 133.3(4)
C22 C23 C28 C30 -102.9(5)
C22 C27 C31 C32 -81.3(5)
C22 C27 C31 C33 150.8(5)
C23 C22 C27 C26 4.5(6)
C23 C22 C27 C31 -176.7(4)
C23 C24 C25 C26 2.0(7)
C24 C23 C28 C29 -52.2(5)
C24 C23 C28 C30 71.6(5)
C24 C25 C26 C27 -1.1(8)
C25 C26 C27 C22 -2.1(7)
C25 C26 C27 C31 179.2(4)
C26 C27 C31 C32 97.4(6)
C26 C27 C31 C33 -30.4(7)
C27 C22 C23 C24 -3.7(6)
C27 C22 C23 C28 171.0(4)
C28 C23 C24 C25 -174.5(4)
C34 S1 O1 Ag1 107.1(2)
C34 S1 O2 Ag1 -107.72(19)
